data_7718098
loop_
_publ_author_name
'S&#xe9;very, Laurent'
'Alexander Wheeler, T.'
'Nicolay, Amelie'
'Teat, Simon J.'
'Don Tilley, T.'

_publ_section_title
;
 Dicopper(I) complexes of a binucleating, dianionic, naphthyridine
 bis(amide) ligand.
;
_journal_issue 20
_journal_name_full 'Dalton transactions (Cambridge, England : 2003)'
_journal_page_first 8224
_journal_page_last 8233
_journal_paper_doi 10.1039/d5dt00034c
_journal_volume 54
_journal_year 2025
_chemical_formula_sum 'C40 H36 Cu2 F8 N10 O6 S2'
_chemical_formula_weight 1095.99
_space_group_crystal_system monoclinic
_space_group_IT_number 15
_space_group_name_Hall '-C 2yc'
_space_group_name_H-M_alt 'C 1 2/c 1'
_atom_sites_solution_hydrogens geom
_atom_sites_solution_primary 'Dual space'
_atom_sites_solution_secondary difmap
_audit_creation_method SHELXL-2019/3
_audit_update_record
;
2025-01-06 deposited with the CCDC.	2025-02-21 downloaded from the CCDC.
;
_cell_angle_alpha 90
_cell_angle_beta 105.5322(11)
_cell_angle_gamma 90
_cell_formula_units_Z 4
_cell_length_a 15.4030(5)
_cell_length_b 11.8625(4)
_cell_length_c 24.8301(8)
_cell_measurement_reflns_used 9981
_cell_measurement_temperature 100(2)
_cell_measurement_theta_max 34.0520
_cell_measurement_theta_min 2.2538
_cell_volume 4371.2(2)
_computing_cell_refinement 'Bruker SAINT v8.40a'
_computing_data_collection 'Bruker APEX 3'
_computing_data_reduction 'Bruker SAINT v8.40a'
_computing_molecular_graphics 'Bruker SHELXTL'
_computing_publication_material 'Bruker SHELXTL & local programs'
_computing_structure_refinement 'SHELXL-2019/2 (Sheldrick, 2019)'
_computing_structure_solution 'SHELXT 2014/5 (Sheldrick, 2014)'
_diffrn_ambient_temperature 100(2)
_diffrn_detector_area_resol_mean 7.39
_diffrn_measured_fraction_theta_full 0.997
_diffrn_measured_fraction_theta_max 0.997
_diffrn_measurement_device_type 'Bruker D8 with PHOTONII detector'
_diffrn_measurement_method '\w/\q shutterless scans'
_diffrn_radiation_type synchrotron
_diffrn_radiation_wavelength 0.7288
_diffrn_reflns_av_R_equivalents 0.0544
_diffrn_reflns_av_unetI/netI 0.0417
_diffrn_reflns_Laue_measured_fraction_full 0.997
_diffrn_reflns_Laue_measured_fraction_max 0.997
_diffrn_reflns_limit_h_max 22
_diffrn_reflns_limit_h_min -23
_diffrn_reflns_limit_k_max 18
_diffrn_reflns_limit_k_min -18
_diffrn_reflns_limit_l_max 38
_diffrn_reflns_limit_l_min -38
_diffrn_reflns_number 45408
_diffrn_reflns_point_group_measured_fraction_full 0.997
_diffrn_reflns_point_group_measured_fraction_max 0.997
_diffrn_reflns_theta_full 25.930
_diffrn_reflns_theta_max 34.136
_diffrn_reflns_theta_min 2.254
_diffrn_source 'Advanced Light Source beamline 12.2.1'
_exptl_absorpt_coefficient_mu 1.243
_exptl_absorpt_correction_T_max 0.929
_exptl_absorpt_correction_T_min 0.836
_exptl_absorpt_correction_type multi-scan
_exptl_absorpt_process_details 'SADABS 2016/2 Bruker AXS Madison WI USA'
_exptl_crystal_colour violet
_exptl_crystal_density_diffrn 1.665
_exptl_crystal_description Rod
_exptl_crystal_F_000 2224
_exptl_crystal_size_max 0.120
_exptl_crystal_size_mid 0.060
_exptl_crystal_size_min 0.060
_refine_diff_density_max 0.617
_refine_diff_density_min -0.463
_refine_diff_density_rms 0.075
_refine_ls_extinction_method none
_refine_ls_goodness_of_fit_ref 1.034
_refine_ls_hydrogen_treatment constr
_refine_ls_matrix_type full
_refine_ls_number_parameters 332
_refine_ls_number_reflns 8312
_refine_ls_number_restraints 0
_refine_ls_restrained_S_all 1.034
_refine_ls_R_factor_all 0.0465
_refine_ls_R_factor_gt 0.0348
_refine_ls_shift/su_max 0.004
_refine_ls_shift/su_mean 0.000
_refine_ls_structure_factor_coef Fsqd
_refine_ls_weighting_details 'w=1/[\s^2^(Fo^2^)+(0.0398P)^2^+3.9111P] where P=(Fo^2^+2Fc^2^)/3'
_refine_ls_weighting_scheme calc
_refine_ls_wR_factor_gt 0.0868
_refine_ls_wR_factor_ref 0.0930
_reflns_Friedel_coverage 0.000
_reflns_number_gt 6752
_reflns_number_total 8312
_reflns_threshold_expression 'I > 2\s(I)'
_cod_data_source_file d5dt00034c3.cif
_cod_data_source_block AN455_sq
_cod_depositor_comments 'Adding full bibliography for 7718098--7718101.cif.'
_cod_original_sg_symbol_H-M 'C 2/c'
_cod_database_code 7718098
_shelx_shelxl_version_number 2019/3
_shelx_space_group_comment
;
The symmetry employed for this shelxl refinement is uniquely defined
by the following loop, which should always be used as a source of
symmetry information in preference to the above space-group names.
They are only intended as comments.
;
_shelx_estimated_absorpt_t_min 0.865
_shelx_estimated_absorpt_t_max 0.929

loop_
_space_group_symop_operation_xyz
'x, y, z'
'-x, y, -z+1/2'
'x+1/2, y+1/2, z'
'-x+1/2, y+1/2, -z+1/2'
'-x, -y, -z'
'x, -y, z-1/2'
'-x+1/2, -y+1/2, -z'
'x+1/2, -y+1/2, z-1/2'

loop_
_atom_site_label
_atom_site_type_symbol
_atom_site_fract_x
_atom_site_fract_y
_atom_site_fract_z
_atom_site_U_iso_or_equiv
_atom_site_adp_type
_atom_site_occupancy
_atom_site_site_symmetry_order
_atom_site_calc_flag
_atom_site_refinement_flags_posn
_atom_site_refinement_flags_adp
_atom_site_refinement_flags_occupancy
_atom_site_disorder_assembly
_atom_site_disorder_group
Cu1 Cu 0.91620(2) 0.73695(2) 0.75193(2) 0.01492(5) Uani 1 1 d . . . . .
N1 N 0.92449(7) 0.56339(9) 0.74886(5) 0.01304(19) Uani 1 1 d . . . . .
C1 C 1.000000 0.50228(14) 0.750000 0.0125(3) Uani 1 2 d S T P . .
C2 C 1.000000 0.38359(14) 0.750000 0.0138(3) Uani 1 2 d S T P . .
C3 C 0.91808(9) 0.32717(11) 0.74632(6) 0.0172(2) Uani 1 1 d . . . . .
H3A H 0.915492 0.247162 0.745192 0.021 Uiso 1 1 calc R U . . .
N4 N 1.000000 0.85815(14) 0.750000 0.0294(4) Uani 1 2 d S T P . .
C4 C 0.84236(9) 0.38902(11) 0.74438(6) 0.0168(2) Uani 1 1 d . . . . .
H4A H 0.786315 0.352781 0.741550 0.020 Uiso 1 1 calc R U . . .
N5 N 1.000000 0.95751(14) 0.750000 0.0223(4) Uani 1 2 d S T P . .
C5 C 0.84903(8) 0.50760(10) 0.74666(5) 0.0136(2) Uani 1 1 d . . . . .
N6 N 1.000000 1.05463(16) 0.750000 0.0451(7) Uani 1 2 d S T P . .
C6 C 0.76610(8) 0.57756(11) 0.74826(6) 0.0146(2) Uani 1 1 d . . . . .
F1 F 0.69673(5) 0.50180(7) 0.74648(4) 0.01909(16) Uani 1 1 d . . . . .
C7 C 0.73439(9) 0.65570(11) 0.69765(6) 0.0163(2) Uani 1 1 d . . . . .
C8 C 0.64660(9) 0.64973(12) 0.66349(6) 0.0219(3) Uani 1 1 d . . . . .
H8A H 0.605897 0.593686 0.669184 0.026 Uiso 1 1 calc R U . . .
C9 C 0.62051(11) 0.72854(14) 0.62078(7) 0.0293(3) Uani 1 1 d . . . . .
H9A H 0.560739 0.728276 0.597151 0.035 Uiso 1 1 calc R U . . .
C10 C 0.68227(11) 0.80752(14) 0.61289(7) 0.0283(3) Uani 1 1 d . . . . .
H10A H 0.665670 0.861672 0.583745 0.034 Uiso 1 1 calc R U . . .
C11 C 0.76860(10) 0.80593(13) 0.64830(6) 0.0220(3) Uani 1 1 d . . . . .
H11A H 0.811230 0.859249 0.642508 0.026 Uiso 1 1 calc R U . . .
N2 N 0.79447(8) 0.73207(9) 0.69050(5) 0.0166(2) Uani 1 1 d . . . . .
C12 C 0.78202(8) 0.64281(10) 0.80338(6) 0.0149(2) Uani 1 1 d . . . . .
C13 C 0.72872(10) 0.62396(12) 0.83955(6) 0.0203(3) Uani 1 1 d . . . . .
H13A H 0.681210 0.570320 0.830835 0.024 Uiso 1 1 calc R U . . .
C14 C 0.74673(11) 0.68564(14) 0.88884(7) 0.0268(3) Uani 1 1 d . . . . .
H14A H 0.711792 0.674408 0.914643 0.032 Uiso 1 1 calc R U . . .
C15 C 0.81653(12) 0.76415(14) 0.90008(7) 0.0270(3) Uani 1 1 d . . . . .
H15A H 0.830402 0.806618 0.933739 0.032 Uiso 1 1 calc R U . . .
C16 C 0.86524(10) 0.77897(12) 0.86119(6) 0.0214(3) Uani 1 1 d . . . . .
H16A H 0.912171 0.833429 0.868498 0.026 Uiso 1 1 calc R U . . .
N3 N 0.84877(7) 0.71934(9) 0.81345(5) 0.0156(2) Uani 1 1 d . . . . .
F2 F 0.6887(4) 0.5516(6) 0.5427(2) 0.0353(9) Uani 0.5 1 d . . P A -1
F3 F 0.73355(17) 0.5349(3) 0.46581(12) 0.0549(8) Uani 0.5 1 d . . P A -1
F4 F 0.6563(3) 0.6783(3) 0.4740(2) 0.0879(12) Uani 0.5 1 d . . P A -1
C17 C 0.6647(3) 0.5709(4) 0.4848(3) 0.0457(12) Uani 0.5 1 d . . P A -1
S1 S 0.56437(5) 0.49081(7) 0.45037(3) 0.02211(14) Uani 0.5 1 d . . P A -1
O1 O 0.55254(18) 0.5101(3) 0.39246(11) 0.0401(6) Uani 0.5 1 d . . P A -1
O2 O 0.5969(8) 0.3778(11) 0.4692(6) 0.044(2) Uani 0.5 1 d . . P A -1
N7 N 0.48514(18) 0.5510(3) 0.46822(12) 0.0300(6) Uani 0.5 1 d . . P A -1
O3 O 0.52619(17) 0.4841(2) 0.56963(10) 0.0300(5) Uani 0.5 1 d . . P A -1
O4 O 0.4185(7) 0.6220(9) 0.5315(5) 0.0290(14) Uani 0.5 1 d . . P A -1
S2 S 0.45821(5) 0.52940(7) 0.52448(3) 0.02417(15) Uani 0.5 1 d . . P A -1
C18 C 0.3731(4) 0.4181(5) 0.50636(19) 0.0433(11) Uani 0.5 1 d . . P A -1
F5 F 0.3307(3) 0.4117(3) 0.54666(14) 0.0693(11) Uani 0.5 1 d . . P A -1
F6 F 0.4094(2) 0.3196(2) 0.50102(11) 0.0542(7) Uani 0.5 1 d . . P A -1
F7 F 0.3145(6) 0.4295(8) 0.4640(3) 0.100(3) Uani 0.5 1 d . . P A -1

loop_
_atom_site_aniso_label
_atom_site_aniso_U_11
_atom_site_aniso_U_22
_atom_site_aniso_U_33
_atom_site_aniso_U_23
_atom_site_aniso_U_13
_atom_site_aniso_U_12
Cu1 0.01243(8) 0.00869(7) 0.02454(9) -0.00003(6) 0.00651(6) -0.00075(5)
N1 0.0116(4) 0.0087(4) 0.0200(5) -0.0004(4) 0.0063(4) 0.0004(3)
C1 0.0121(7) 0.0092(7) 0.0174(8) 0.000 0.0060(6) 0.000
C2 0.0136(7) 0.0082(7) 0.0214(8) 0.000 0.0075(6) 0.000
C3 0.0176(6) 0.0085(5) 0.0284(7) -0.0005(4) 0.0110(5) -0.0006(4)
N4 0.0181(8) 0.0101(7) 0.0645(14) 0.000 0.0190(9) 0.000
C4 0.0149(5) 0.0103(5) 0.0274(7) -0.0015(5) 0.0094(5) -0.0027(4)
N5 0.0109(7) 0.0148(7) 0.0431(11) 0.000 0.0108(7) 0.000
C5 0.0118(5) 0.0106(5) 0.0194(6) -0.0010(4) 0.0058(4) -0.0008(4)
N6 0.0235(9) 0.0114(8) 0.108(2) 0.000 0.0309(12) 0.000
C6 0.0106(5) 0.0110(5) 0.0235(6) -0.0023(4) 0.0066(4) -0.0022(4)
F1 0.0115(3) 0.0139(4) 0.0338(5) -0.0038(3) 0.0093(3) -0.0038(3)
C7 0.0146(5) 0.0127(5) 0.0217(6) -0.0045(4) 0.0051(5) 0.0013(4)
C8 0.0172(6) 0.0201(6) 0.0258(7) -0.0061(5) 0.0015(5) 0.0004(5)
C9 0.0236(7) 0.0279(8) 0.0291(8) -0.0051(6) -0.0059(6) 0.0035(6)
C10 0.0325(8) 0.0244(7) 0.0237(7) 0.0014(6) -0.0002(6) 0.0055(6)
C11 0.0241(6) 0.0186(6) 0.0227(7) 0.0016(5) 0.0055(5) 0.0027(5)
N2 0.0167(5) 0.0128(5) 0.0211(5) -0.0008(4) 0.0063(4) 0.0009(4)
C12 0.0131(5) 0.0113(5) 0.0213(6) -0.0003(4) 0.0063(4) 0.0017(4)
C13 0.0211(6) 0.0158(6) 0.0272(7) 0.0010(5) 0.0123(5) 0.0000(5)
C14 0.0329(8) 0.0259(8) 0.0270(7) -0.0010(6) 0.0178(6) -0.0008(6)
C15 0.0330(8) 0.0268(8) 0.0234(7) -0.0070(6) 0.0116(6) -0.0017(6)
C16 0.0206(6) 0.0184(6) 0.0248(7) -0.0055(5) 0.0054(5) -0.0005(5)
N3 0.0133(5) 0.0122(5) 0.0219(5) -0.0024(4) 0.0055(4) 0.0002(4)
F2 0.0208(16) 0.058(2) 0.0235(15) 0.0012(15) 0.0004(12) -0.0015(13)
F3 0.0268(12) 0.088(2) 0.0562(16) -0.0252(15) 0.0215(11) -0.0116(13)
F4 0.090(2) 0.0329(16) 0.161(4) -0.020(2) 0.067(3) -0.0193(16)
C17 0.035(2) 0.048(3) 0.058(4) -0.022(2) 0.021(2) -0.012(2)
S1 0.0219(3) 0.0251(4) 0.0197(3) 0.0026(3) 0.0062(3) 0.0025(3)
O1 0.0326(13) 0.0634(19) 0.0269(12) 0.0117(12) 0.0126(10) 0.0066(12)
O2 0.046(5) 0.049(3) 0.048(4) 0.017(2) 0.029(3) 0.027(3)
N7 0.0227(12) 0.0434(17) 0.0275(14) 0.0165(12) 0.0130(11) 0.0112(11)
O3 0.0381(13) 0.0293(12) 0.0194(11) 0.0013(9) 0.0019(9) 0.0063(10)
O4 0.024(2) 0.027(2) 0.032(3) 0.0003(17) 0.0011(19) 0.0015(19)
S2 0.0251(3) 0.0289(4) 0.0188(3) 0.0030(3) 0.0064(3) 0.0010(3)
C18 0.043(2) 0.064(3) 0.028(2) -0.0032(18) 0.018(2) -0.017(2)
F5 0.078(2) 0.097(3) 0.0462(17) -0.0126(17) 0.0392(18) -0.044(2)
F6 0.083(2) 0.0425(15) 0.0409(13) -0.0074(11) 0.0239(14) -0.0285(14)
F7 0.058(4) 0.180(8) 0.072(5) -0.074(4) 0.035(3) -0.054(4)

loop_
_atom_type_symbol
_atom_type_description
_atom_type_scat_dispersion_real
_atom_type_scat_dispersion_imag
_atom_type_scat_source
C C 0.0034 0.0017 'XDISP Program in WinGX S.Brennan & P.L.Cowan Rev.Sci.Instrum.63,850 1992'
H H 0.0000 0.0000 'XDISP Program in WinGX S.Brennan & P.L.Cowan Rev.Sci.Instrum.63,850 1992'
N N 0.0065 0.0035 'XDISP Program in WinGX S.Brennan & P.L.Cowan Rev.Sci.Instrum.63,850 1992'
O O 0.0115 0.0064 'XDISP Program in WinGX S.Brennan & P.L.Cowan Rev.Sci.Instrum.63,850 1992'
F F 0.0185 0.0109 'XDISP Program in WinGX S.Brennan & P.L.Cowan Rev.Sci.Instrum.63,850 1992'
S S 0.1300 0.1309 'XDISP Program in WinGX S.Brennan & P.L.Cowan Rev.Sci.Instrum.63,850 1992'
Cu Cu 0.3203 1.3289 'XDISP Program in WinGX S.Brennan & P.L.Cowan Rev.Sci.Instrum.63,850 1992'

loop_
_geom_angle_atom_site_label_1
_geom_angle_atom_site_label_2
_geom_angle_atom_site_label_3
_geom_angle
_geom_angle_site_symmetry_1
_geom_angle_site_symmetry_3
_geom_angle_publ_flag
N4 Cu1 N1 133.57(5) . . ?
N4 Cu1 N3 124.05(4) . . ?
N1 Cu1 N3 88.56(4) . . ?
N4 Cu1 N2 118.55(4) . . ?
N1 Cu1 N2 89.87(4) . . ?
N3 Cu1 N2 90.37(5) . . ?
N4 Cu1 Cu1 47.78(3) . 2_756 ?
N1 Cu1 Cu1 85.82(3) . 2_756 ?
N3 Cu1 Cu1 136.25(3) . 2_756 ?
N2 Cu1 Cu1 132.89(3) . 2_756 ?
C5 N1 C1 117.95(11) . . ?
C5 N1 Cu1 115.91(8) . . ?
C1 N1 Cu1 126.13(9) . . ?
N1 C1 N1 115.81(15) 2_756 . ?
N1 C1 C2 122.10(7) 2_756 . ?
N1 C1 C2 122.09(7) . . ?
C1 C2 C3 118.35(8) . . ?
C1 C2 C3 118.35(8) . 2_756 ?
C3 C2 C3 123.30(16) . 2_756 ?
C4 C3 C2 119.19(13) . . ?
C4 C3 H3A 120.4 . . ?
C2 C3 H3A 120.4 . . ?
N5 N4 Cu1 137.78(3) . 2_756 ?
N5 N4 Cu1 137.78(3) . . ?
Cu1 N4 Cu1 84.43(7) 2_756 . ?
C3 C4 C5 118.77(12) . . ?
C3 C4 H4A 120.6 . . ?
C5 C4 H4A 120.6 . . ?
N6 N5 N4 180.0 . . ?
N1 C5 C4 123.58(11) . . ?
N1 C5 C6 117.14(11) . . ?
C4 C5 C6 119.26(11) . . ?
F1 C6 C7 106.98(10) . . ?
F1 C6 C5 106.77(10) . . ?
C7 C6 C5 113.02(11) . . ?
F1 C6 C12 107.03(10) . . ?
C7 C6 C12 111.48(10) . . ?
C5 C6 C12 111.17(10) . . ?
N2 C7 C8 123.09(13) . . ?
N2 C7 C6 115.96(11) . . ?
C8 C7 C6 120.87(12) . . ?
C9 C8 C7 117.76(14) . . ?
C9 C8 H8A 121.1 . . ?
C7 C8 H8A 121.1 . . ?
C10 C9 C8 119.57(14) . . ?
C10 C9 H9A 120.2 . . ?
C8 C9 H9A 120.2 . . ?
C11 C10 C9 118.69(15) . . ?
C11 C10 H10A 120.7 . . ?
C9 C10 H10A 120.7 . . ?
N2 C11 C10 122.61(14) . . ?
N2 C11 H11A 118.7 . . ?
C10 C11 H11A 118.7 . . ?
C7 N2 C11 118.27(12) . . ?
C7 N2 Cu1 116.17(9) . . ?
C11 N2 Cu1 125.18(10) . . ?
N3 C12 C13 122.97(13) . . ?
N3 C12 C6 116.00(11) . . ?
C13 C12 C6 121.02(12) . . ?
C12 C13 C14 118.19(13) . . ?
C12 C13 H13A 120.9 . . ?
C14 C13 H13A 120.9 . . ?
C13 C14 C15 119.35(14) . . ?
C13 C14 H14A 120.3 . . ?
C15 C14 H14A 120.3 . . ?
C16 C15 C14 118.62(14) . . ?
C16 C15 H15A 120.7 . . ?
C14 C15 H15A 120.7 . . ?
N3 C16 C15 122.59(14) . . ?
N3 C16 H16A 118.7 . . ?
C15 C16 H16A 118.7 . . ?
C12 N3 C16 118.27(12) . . ?
C12 N3 Cu1 116.09(9) . . ?
C16 N3 Cu1 125.62(10) . . ?
F4 C17 F3 106.4(5) . . ?
F4 C17 F2 110.9(5) . . ?
F3 C17 F2 107.0(5) . . ?
F4 C17 S1 112.9(4) . . ?
F3 C17 S1 108.6(3) . . ?
F2 C17 S1 110.7(5) . . ?
O1 S1 O2 114.3(5) . . ?
O1 S1 N7 108.23(16) . . ?
O2 S1 N7 123.4(6) . . ?
O1 S1 C17 104.8(3) . . ?
O2 S1 C17 98.8(4) . . ?
N7 S1 C17 104.8(2) . . ?
S1 N7 S2 125.52(18) . . ?
O4 S2 O3 119.5(5) . . ?
O4 S2 N7 103.1(6) . . ?
O3 S2 N7 116.54(16) . . ?
O4 S2 C18 108.2(5) . . ?
O3 S2 C18 104.4(2) . . ?
N7 S2 C18 103.9(2) . . ?
F7 C18 F6 104.6(6) . . ?
F7 C18 F5 105.1(6) . . ?
F6 C18 F5 109.3(4) . . ?
F7 C18 S2 117.2(6) . . ?
F6 C18 S2 111.7(4) . . ?
F5 C18 S2 108.6(3) . . ?

loop_
_geom_bond_atom_site_label_1
_geom_bond_atom_site_label_2
_geom_bond_distance
_geom_bond_site_symmetry_2
_geom_bond_publ_flag
Cu1 N4 1.9412(13) . ?
Cu1 N1 2.0655(11) . ?
Cu1 N3 2.0750(12) . ?
Cu1 N2 2.0771(12) . ?
Cu1 Cu1 2.6087(3) 2_756 ?
N1 C5 1.3259(15) . ?
N1 C1 1.3644(13) . ?
C1 C2 1.408(2) . ?
C2 C3 1.4095(15) . ?
C2 C3 1.4095(15) 2_756 ?
C3 C4 1.3679(18) . ?
C3 H3A 0.9500 . ?
N4 N5 1.179(2) . ?
C4 C5 1.4104(18) . ?
C4 H4A 0.9500 . ?
N5 N6 1.152(3) . ?
C5 C6 1.5327(17) . ?
C6 F1 1.3878(14) . ?
C6 C7 1.5324(19) . ?
C6 C12 1.5338(19) . ?
C7 N2 1.3404(17) . ?
C7 C8 1.3925(19) . ?
C8 C9 1.390(2) . ?
C8 H8A 0.9500 . ?
C9 C10 1.386(3) . ?
C9 H9A 0.9500 . ?
C10 C11 1.384(2) . ?
C10 H10A 0.9500 . ?
C11 N2 1.3418(18) . ?
C11 H11A 0.9500 . ?
C12 N3 1.3440(16) . ?
C12 C13 1.3876(19) . ?
C13 C14 1.389(2) . ?
C13 H13A 0.9500 . ?
C14 C15 1.393(2) . ?
C14 H14A 0.9500 . ?
C15 C16 1.383(2) . ?
C15 H15A 0.9500 . ?
C16 N3 1.3449(18) . ?
C16 H16A 0.9500 . ?
F2 C17 1.402(9) . ?
F3 C17 1.342(6) . ?
F4 C17 1.301(7) . ?
C17 S1 1.820(5) . ?
S1 O1 1.419(3) . ?
S1 O2 1.463(14) . ?
S1 N7 1.576(3) . ?
N7 S2 1.581(3) . ?
O3 S2 1.419(2) . ?
O4 S2 1.292(11) . ?
S2 C18 1.830(5) . ?
C18 F7 1.196(9) . ?
C18 F6 1.317(7) . ?
C18 F5 1.335(5) . ?

loop_
_geom_torsion_atom_site_label_1
_geom_torsion_atom_site_label_2
_geom_torsion_atom_site_label_3
_geom_torsion_atom_site_label_4
_geom_torsion
_geom_torsion_site_symmetry_1
_geom_torsion_site_symmetry_2
_geom_torsion_site_symmetry_3
_geom_torsion_site_symmetry_4
_geom_torsion_publ_flag
C5 N1 C1 N1 178.74(12) . . . 2_756 ?
Cu1 N1 C1 N1 -2.64(4) . . . 2_756 ?
C5 N1 C1 C2 -1.25(12) . . . . ?
Cu1 N1 C1 C2 177.36(4) . . . . ?
N1 C1 C2 C3 -177.27(9) 2_756 . . . ?
N1 C1 C2 C3 2.72(9) . . . . ?
N1 C1 C2 C3 2.73(9) 2_756 . . 2_756 ?
N1 C1 C2 C3 -177.28(9) . . . 2_756 ?
C1 C2 C3 C4 -1.71(15) . . . . ?
C3 C2 C3 C4 178.28(15) 2_756 . . . ?
C2 C3 C4 C5 -0.6(2) . . . . ?
C1 N1 C5 C4 -1.24(18) . . . . ?
Cu1 N1 C5 C4 -179.99(10) . . . . ?
C1 N1 C5 C6 177.13(9) . . . . ?
Cu1 N1 C5 C6 -1.62(15) . . . . ?
C3 C4 C5 N1 2.2(2) . . . . ?
C3 C4 C5 C6 -176.16(13) . . . . ?
N1 C5 C6 F1 -178.97(11) . . . . ?
C4 C5 C6 F1 -0.53(16) . . . . ?
N1 C5 C6 C7 63.68(15) . . . . ?
C4 C5 C6 C7 -117.88(13) . . . . ?
N1 C5 C6 C12 -62.56(15) . . . . ?
C4 C5 C6 C12 115.88(13) . . . . ?
F1 C6 C7 N2 -176.85(10) . . . . ?
C5 C6 C7 N2 -59.63(15) . . . . ?
C12 C6 C7 N2 66.45(14) . . . . ?
F1 C6 C7 C8 6.30(16) . . . . ?
C5 C6 C7 C8 123.52(13) . . . . ?
C12 C6 C7 C8 -110.40(13) . . . . ?
N2 C7 C8 C9 -1.2(2) . . . . ?
C6 C7 C8 C9 175.41(13) . . . . ?
C7 C8 C9 C10 1.5(2) . . . . ?
C8 C9 C10 C11 -0.4(2) . . . . ?
C9 C10 C11 N2 -1.0(2) . . . . ?
C8 C7 N2 C11 -0.2(2) . . . . ?
C6 C7 N2 C11 -176.94(12) . . . . ?
C8 C7 N2 Cu1 173.09(10) . . . . ?
C6 C7 N2 Cu1 -3.68(14) . . . . ?
C10 C11 N2 C7 1.3(2) . . . . ?
C10 C11 N2 Cu1 -171.27(12) . . . . ?
F1 C6 C12 N3 178.58(10) . . . . ?
C7 C6 C12 N3 -64.76(14) . . . . ?
C5 C6 C12 N3 62.33(15) . . . . ?
F1 C6 C12 C13 -2.56(16) . . . . ?
C7 C6 C12 C13 114.10(13) . . . . ?
C5 C6 C12 C13 -118.81(13) . . . . ?
N3 C12 C13 C14 -1.3(2) . . . . ?
C6 C12 C13 C14 179.88(13) . . . . ?
C12 C13 C14 C15 0.4(2) . . . . ?
C13 C14 C15 C16 0.7(2) . . . . ?
C14 C15 C16 N3 -1.1(2) . . . . ?
C13 C12 N3 C16 1.0(2) . . . . ?
C6 C12 N3 C16 179.84(12) . . . . ?
C13 C12 N3 Cu1 -177.76(10) . . . . ?
C6 C12 N3 Cu1 1.08(14) . . . . ?
C15 C16 N3 C12 0.3(2) . . . . ?
C15 C16 N3 Cu1 178.88(12) . . . . ?
F4 C17 S1 O1 60.0(5) . . . . ?
F3 C17 S1 O1 -57.8(5) . . . . ?
F2 C17 S1 O1 -175.0(4) . . . . ?
F4 C17 S1 O2 178.1(7) . . . . ?
F3 C17 S1 O2 60.3(7) . . . . ?
F2 C17 S1 O2 -56.9(7) . . . . ?
F4 C17 S1 N7 -53.9(5) . . . . ?
F3 C17 S1 N7 -171.7(4) . . . . ?
F2 C17 S1 N7 71.2(4) . . . . ?
O1 S1 N7 S2 165.1(2) . . . . ?
O2 S1 N7 S2 27.8(6) . . . . ?
C17 S1 N7 S2 -83.6(3) . . . . ?
S1 N7 S2 O4 155.5(4) . . . . ?
S1 N7 S2 O3 22.6(3) . . . . ?
S1 N7 S2 C18 -91.6(3) . . . . ?
O4 S2 C18 F7 62.3(9) . . . . ?
O3 S2 C18 F7 -169.5(6) . . . . ?
N7 S2 C18 F7 -46.8(7) . . . . ?
O4 S2 C18 F6 -177.1(6) . . . . ?
O3 S2 C18 F6 -48.9(3) . . . . ?
N7 S2 C18 F6 73.7(3) . . . . ?
O4 S2 C18 F5 -56.5(7) . . . . ?
O3 S2 C18 F5 71.7(4) . . . . ?
N7 S2 C18 F5 -165.7(4) . . . . ?
